data_7714554
loop_
_publ_author_name
'Xu, Tingting'
'Wang, Endong'
'Liu, Shuai'
'Wei, Zhezhen'
'Yin, Peiqun'
'Sun, Jianan'
'Xu, Wen Wu'
'Song, Yongbo'

_publ_section_title
;
 Large-scale synthesis, mechanism, and application of a luminescent copper
 hydride nanocluster.
;
_journal_name_full 'Dalton transactions (Cambridge, England : 2003)'
_journal_paper_doi 10.1039/d3dt02595k
_journal_year 2023
_chemical_formula_moiety 'C68 H57 Cl2 Cu4 N4 P4, C24 H20 B'
_chemical_formula_sum 'C92 H77 B Cl2 Cu4 N4 P4'
_chemical_formula_weight 1698.31
_space_group_crystal_system monoclinic
_space_group_IT_number 14
_space_group_name_Hall '-P 2ybc'
_space_group_name_H-M_alt 'P 1 21/c 1'
_atom_sites_solution_hydrogens mixed
_atom_sites_solution_primary dual
_audit_creation_date 2022-11-10
_audit_creation_method
;
Olex2 1.2
(compiled 2018.05.29 svn.r3508 for OlexSys, GUI svn.r5506)
;
_audit_update_record
;
2023-07-28 deposited with the CCDC.	2023-11-15 downloaded from the CCDC.
;
_cell_angle_alpha 90
_cell_angle_beta 97.903(2)
_cell_angle_gamma 90
_cell_formula_units_Z 4
_cell_length_a 16.0437(3)
_cell_length_b 30.6258(7)
_cell_length_c 18.2015(4)
_cell_measurement_reflns_used 25804
_cell_measurement_temperature 120(2)
_cell_measurement_theta_max 69.95
_cell_measurement_theta_min 4.21
_cell_volume 8858.4(3)
_computing_molecular_graphics 'Olex2 (Dolomanov et al., 2009)'
_computing_publication_material 'Olex2 (Dolomanov et al., 2009)'
_computing_structure_refinement 'ShelXL (Sheldrick, 2015)'
_computing_structure_solution 'ShelXT (Sheldrick, 2015)'
_diffrn_ambient_temperature 120(2)
_diffrn_detector_area_resol_mean 5.81
_diffrn_measured_fraction_theta_full 0.977
_diffrn_measured_fraction_theta_max 0.977
_diffrn_measurement_device_type 'STOE STADIVARI'
_diffrn_measurement_method 'rotation method, \w scans'
_diffrn_radiation_type CuK\a
_diffrn_radiation_wavelength 1.54186
_diffrn_reflns_av_R_equivalents 0.0399
_diffrn_reflns_av_unetI/netI 0.0517
_diffrn_reflns_Laue_measured_fraction_full 0.977
_diffrn_reflns_Laue_measured_fraction_max 0.977
_diffrn_reflns_limit_h_max 18
_diffrn_reflns_limit_h_min -16
_diffrn_reflns_limit_k_max 35
_diffrn_reflns_limit_k_min -26
_diffrn_reflns_limit_l_max 20
_diffrn_reflns_limit_l_min -17
_diffrn_reflns_number 34146
_diffrn_reflns_point_group_measured_fraction_full 0.977
_diffrn_reflns_point_group_measured_fraction_max 0.977
_diffrn_reflns_theta_full 62.494
_diffrn_reflns_theta_max 62.494
_diffrn_reflns_theta_min 4.209
_diffrn_source 'GeniX 3D HF Cu'
_exptl_absorpt_coefficient_mu 2.661
_exptl_absorpt_correction_T_max 1.0000
_exptl_absorpt_correction_T_min 0.2310
_exptl_absorpt_correction_type multi-scan
_exptl_crystal_colour yellow
_exptl_crystal_density_diffrn 1.273
_exptl_crystal_description block
_exptl_crystal_F_000 3484
_exptl_crystal_size_max 0.1
_exptl_crystal_size_mid 0.08
_exptl_crystal_size_min 0.06
_refine_diff_density_max 0.744
_refine_diff_density_min -0.579
_refine_diff_density_rms 0.083
_refine_ls_extinction_method none
_refine_ls_goodness_of_fit_ref 0.799
_refine_ls_hydrogen_treatment mixed
_refine_ls_matrix_type full
_refine_ls_number_parameters 968
_refine_ls_number_reflns 13781
_refine_ls_number_restraints 1080
_refine_ls_restrained_S_all 0.808
_refine_ls_R_factor_all 0.0601
_refine_ls_R_factor_gt 0.0460
_refine_ls_shift/su_max 0.001
_refine_ls_shift/su_mean 0.000
_refine_ls_structure_factor_coef Fsqd
_refine_ls_weighting_details 'w=1/[\s^2^(Fo^2^)+(0.1228P)^2^] where P=(Fo^2^+2Fc^2^)/3'
_refine_ls_weighting_scheme calc
_refine_ls_wR_factor_gt 0.1272
_refine_ls_wR_factor_ref 0.1364
_reflns_Friedel_coverage 0.000
_reflns_number_gt 10498
_reflns_number_total 13781
_reflns_threshold_expression 'I > 2\s(I)'
_cod_data_source_file d3dt02595k2.cif
_cod_data_source_block 1
_cod_original_sg_symbol_H-M 'P 21/c'
_cod_database_code 7714554
_shelx_shelxl_version_number 2018/3
_shelx_space_group_comment
;
The symmetry employed for this shelxl refinement is uniquely defined
by the following loop, which should always be used as a source of
symmetry information in preference to the above space-group names.
They are only intended as comments.
;
_olex2_refinement_description
;
1. Fixed Uiso
 At 1.2 times of:
  All C(H) groups
2. Uiso/Uaniso restraints and constraints
C52 \\sim C63 \\sim C46 \\sim C28 \\sim C18 \\sim C57 \\sim C51 \\sim C58 \\sim
C1 \\sim C23 \\sim C56 \\sim C53 \\sim C68 \\sim C62 \\sim C47 \\sim C40 \\sim
C6 \\sim C55 \\sim C41 \\sim C35 \\sim C27 \\sim C5 \\sim C74 \\sim C50 \\sim
C54 \\sim C67 \\sim C86 \\sim C22 \\sim C12 \\sim C2 \\sim C70 \\sim C66 \\sim
C71 \\sim C45 \\sim C26 \\sim C19 \\sim C29 \\sim C3 \\sim C49 \\sim C4 \\sim
C43 \\sim C44 \\sim C73 \\sim C69 \\sim C59 \\sim C80 \\sim C75 \\sim C61 \\sim
C24 \\sim C64 \\sim C36 \\sim C72 \\sim C39 \\sim C7 \\sim C48 \\sim C60 \\sim
C87 \\sim C65 \\sim C13 \\sim C25 \\sim C21 \\sim C88 \\sim C42 \\sim C85 \\sim
C17 \\sim C79 \\sim C76 \\sim C8 \\sim C77 \\sim C38 \\sim C20 \\sim C11 \\sim
C37 \\sim C15 \\sim C81 \\sim C14 \\sim C16 \\sim C78 \\sim C92 \\sim C82 \\sim
C89 \\sim C9 \\sim C10 \\sim C83 \\sim C84 \\sim C90 \\sim C91 \\sim C30 \\sim
C34 \\sim C32 \\sim C31 \\sim C33: within 2A with sigma of 0.01 and sigma for
terminal atoms of 0.02
Uanis(C52) \\sim Ueq, Uanis(C63) \\sim Ueq, Uanis(C46) \\sim Ueq, Uanis(C28)
\\sim Ueq, Uanis(C18) \\sim Ueq, Uanis(C57) \\sim Ueq, Uanis(C51) \\sim Ueq,
Uanis(C58) \\sim Ueq, Uanis(C1) \\sim Ueq, Uanis(C23) \\sim Ueq, Uanis(C56)
\\sim Ueq, Uanis(C53) \\sim Ueq, Uanis(C68) \\sim Ueq, Uanis(C62) \\sim Ueq,
Uanis(C47) \\sim Ueq, Uanis(C40) \\sim Ueq, Uanis(C6) \\sim Ueq, Uanis(C55)
\\sim Ueq, Uanis(C41) \\sim Ueq, Uanis(C35) \\sim Ueq, Uanis(C27) \\sim Ueq,
Uanis(C5) \\sim Ueq, Uanis(C74) \\sim Ueq, Uanis(C50) \\sim Ueq, Uanis(C54)
\\sim Ueq, Uanis(C67) \\sim Ueq, Uanis(C86) \\sim Ueq, Uanis(C22) \\sim Ueq,
Uanis(C12) \\sim Ueq, Uanis(C2) \\sim Ueq, Uanis(C70) \\sim Ueq, Uanis(C66)
\\sim Ueq, Uanis(C71) \\sim Ueq, Uanis(C45) \\sim Ueq, Uanis(C26) \\sim Ueq,
Uanis(C19) \\sim Ueq, Uanis(C29) \\sim Ueq, Uanis(C3) \\sim Ueq, Uanis(C49)
\\sim Ueq, Uanis(C4) \\sim Ueq, Uanis(C43) \\sim Ueq, Uanis(C44) \\sim Ueq,
Uanis(C73) \\sim Ueq, Uanis(C69) \\sim Ueq, Uanis(C59) \\sim Ueq, Uanis(C80)
\\sim Ueq, Uanis(C75) \\sim Ueq, Uanis(C61) \\sim Ueq, Uanis(C24) \\sim Ueq,
Uanis(C64) \\sim Ueq, Uanis(C36) \\sim Ueq, Uanis(C72) \\sim Ueq, Uanis(C39)
\\sim Ueq, Uanis(C7) \\sim Ueq, Uanis(C48) \\sim Ueq, Uanis(C60) \\sim Ueq,
Uanis(C87) \\sim Ueq, Uanis(C65) \\sim Ueq, Uanis(C13) \\sim Ueq, Uanis(C25)
\\sim Ueq, Uanis(C21) \\sim Ueq, Uanis(C88) \\sim Ueq, Uanis(C42) \\sim Ueq,
Uanis(C85) \\sim Ueq, Uanis(C17) \\sim Ueq, Uanis(C79) \\sim Ueq, Uanis(C76)
\\sim Ueq, Uanis(C8) \\sim Ueq, Uanis(C77) \\sim Ueq, Uanis(C38) \\sim Ueq,
Uanis(C20) \\sim Ueq, Uanis(C11) \\sim Ueq, Uanis(C37) \\sim Ueq, Uanis(C15)
\\sim Ueq, Uanis(C81) \\sim Ueq, Uanis(C14) \\sim Ueq, Uanis(C16) \\sim Ueq,
Uanis(C78) \\sim Ueq, Uanis(C92) \\sim Ueq, Uanis(C82) \\sim Ueq, Uanis(C89)
\\sim Ueq, Uanis(C9) \\sim Ueq, Uanis(C10) \\sim Ueq, Uanis(C83) \\sim Ueq,
Uanis(C84) \\sim Ueq, Uanis(C90) \\sim Ueq, Uanis(C91) \\sim Ueq, Uanis(C30)
\\sim Ueq, Uanis(C34) \\sim Ueq, Uanis(C32) \\sim Ueq, Uanis(C31) \\sim Ueq,
Uanis(C33) \\sim Ueq: with sigma of 0.01 and sigma for terminal atoms of 0.02
3.a Aromatic/amide H refined with riding coordinates:
 C28(H28), C51(H51), C58(H58), C56(H56), C53(H53), C68(H68), C62(H62),
 C47(H47), C55(H55), C41(H41), C27(H27), C5(H5), C74(H74), C50(H50), C54(H54),
 C67(H67), C22(H22), C2(H2), C70(H70), C66(H66), C71(H71), C45(H45), C26(H26),
 C19(H19), C3(H3), C49(H49), C4(H4), C43(H43), C44(H44), C73(H73), C59(H59),
 C80(H80), C61(H61), C24(H24), C64(H64), C36(H36), C72(H72), C39(H39), C7(H7),
 C48(H48), C60(H60), C65(H65), C13(H13), C25(H25), C21(H21), C88(H88), C42(H42),
  C85(H85), C17(H17), C79(H79), C76(H76), C8(H8), C77(H77), C38(H38), C20(H20),
 C11(H11), C37(H37), C15(H15), C81(H81), C14(H14), C16(H16), C78(H78), C92(H92),
  C82(H82), C89(H89), C9(H9), C10(H10), C83(H83), C84(H84), C90(H90), C91(H91),
 C30(H30), C34(H34), C32(H32), C31(H31), C33(H33)
;
_olex2_submission_special_instructions 'No special instructions were received'

loop_
_space_group_symop_operation_xyz
'x, y, z'
'-x, y+1/2, -z+1/2'
'-x, -y, -z'
'x, -y-1/2, z-1/2'

loop_
_atom_site_label
_atom_site_type_symbol
_atom_site_fract_x
_atom_site_fract_y
_atom_site_fract_z
_atom_site_U_iso_or_equiv
_atom_site_adp_type
_atom_site_occupancy
_atom_site_site_symmetry_order
_atom_site_calc_flag
_atom_site_refinement_flags_posn
_atom_site_refinement_flags_adp
_atom_site_refinement_flags_occupancy
_atom_site_disorder_assembly
_atom_site_disorder_group
Cu1 Cu 0.34491(3) 0.62581(2) 0.29551(3) 0.01870(12) Uani 1 1 d . . . . .
Cu4 Cu 0.46125(3) 0.66559(2) 0.20898(3) 0.01861(13) Uani 1 1 d . . . . .
Cu3 Cu 0.43866(3) 0.58213(2) 0.18905(3) 0.01833(12) Uani 1 1 d . . . . .
Cu2 Cu 0.51112(3) 0.60701(2) 0.33188(3) 0.01965(13) Uani 1 1 d . . . . .
Cl1 Cl 0.41323(5) 0.60706(3) 0.42189(4) 0.02174(18) Uani 1 1 d . . . . .
Cl2 Cl 0.46004(5) 0.63223(3) 0.08943(4) 0.02091(18) Uani 1 1 d . . . . .
P4 P 0.36774(5) 0.71883(3) 0.20490(4) 0.01603(18) Uani 1 1 d . . . . .
P3 P 0.53348(5) 0.52940(3) 0.20627(4) 0.01825(18) Uani 1 1 d . . . . .
P1 P 0.24750(5) 0.57796(3) 0.24834(5) 0.01801(18) Uani 1 1 d . . . . .
P2 P 0.60864(5) 0.65897(3) 0.35473(5) 0.02055(19) Uani 1 1 d . . . . .
N4 N 0.30791(17) 0.68725(9) 0.32454(15) 0.0188(6) Uani 1 1 d . . . . .
N2 N 0.58439(19) 0.68736(10) 0.21485(16) 0.0234(6) Uani 1 1 d . . . . .
N1 N 0.32717(17) 0.55936(9) 0.13188(15) 0.0185(6) Uani 1 1 d . . . . .
C52 C 0.32335(19) 0.72540(11) 0.29225(17) 0.0171(7) Uani 1 1 d . U . . .
C63 C 0.2710(2) 0.71649(11) 0.13884(17) 0.0186(7) Uani 1 1 d . U . . .
C46 C 0.4932(2) 0.48041(11) 0.15663(18) 0.0198(7) Uani 1 1 d . U . . .
C28 C 0.5078(2) 0.71463(12) 0.42635(18) 0.0243(7) Uani 1 1 d . U . . .
H28 H 0.471817 0.690769 0.425770 0.029 Uiso 1 1 calc R . . . .
C18 C 0.6468(2) 0.68061(12) 0.27124(19) 0.0231(7) Uani 1 1 d . U . . .
C57 C 0.4152(2) 0.77139(11) 0.18790(18) 0.0188(7) Uani 1 1 d . U . . .
C51 C 0.5168(2) 0.46987(12) 0.08792(19) 0.0239(7) Uani 1 1 d . U . . .
H51 H 0.561197 0.484592 0.070996 0.029 Uiso 1 1 calc R . . . .
C58 C 0.4798(2) 0.78719(12) 0.2410(2) 0.0237(7) Uani 1 1 d . U . . .
H58 H 0.492039 0.773237 0.286588 0.028 Uiso 1 1 calc R . . . .
C1 C 0.2488(2) 0.56614(11) 0.14860(18) 0.0210(7) Uani 1 1 d . U . . .
C23 C 0.5831(2) 0.71071(12) 0.39731(18) 0.0223(7) Uani 1 1 d . U . . .
C56 C 0.2701(2) 0.68880(12) 0.38644(19) 0.0247(8) Uani 1 1 d . U . . .
H56 H 0.257719 0.662654 0.408577 0.030 Uiso 1 1 calc R . . . .
C53 C 0.3048(2) 0.76527(12) 0.32175(18) 0.0221(7) Uani 1 1 d . U . . .
H53 H 0.317470 0.791057 0.298657 0.027 Uiso 1 1 calc R . . . .
C68 C 0.2586(2) 0.68223(12) 0.08857(19) 0.0244(7) Uani 1 1 d . U . . .
H68 H 0.300669 0.661439 0.087369 0.029 Uiso 1 1 calc R . . . .
C62 C 0.3989(2) 0.79275(12) 0.11974(19) 0.0260(8) Uani 1 1 d . U . . .
H62 H 0.356248 0.782684 0.083978 0.031 Uiso 1 1 calc R . . . .
C47 C 0.4269(2) 0.45774(13) 0.1810(2) 0.0290(8) Uani 1 1 d . U . . .
H47 H 0.410384 0.464553 0.226621 0.035 Uiso 1 1 calc R . . . .
C40 C 0.6388(2) 0.53774(12) 0.18158(18) 0.0215(7) Uani 1 1 d . U . . .
C6 C 0.1373(2) 0.59204(12) 0.2494(2) 0.0259(8) Uani 1 1 d . U . . .
C55 C 0.2490(2) 0.72757(12) 0.4183(2) 0.0279(8) Uani 1 1 d . U . . .
H55 H 0.222903 0.727435 0.460887 0.033 Uiso 1 1 calc R . . . .
C41 C 0.6579(2) 0.57834(13) 0.1539(2) 0.0301(8) Uani 1 1 d . U . . .
H41 H 0.617331 0.600241 0.148132 0.036 Uiso 1 1 calc R . . . .
C35 C 0.5570(2) 0.51131(12) 0.30268(19) 0.0235(7) Uani 1 1 d . U . . .
C27 C 0.4858(2) 0.75416(13) 0.45634(19) 0.0293(8) Uani 1 1 d . U . . .
H27 H 0.435999 0.756428 0.476815 0.035 Uiso 1 1 calc R . . . .
C5 C 0.3336(2) 0.54289(12) 0.06434(19) 0.0265(8) Uani 1 1 d . U . . .
H5 H 0.387069 0.536990 0.052504 0.032 Uiso 1 1 calc R . . . .
C74 C 0.2388(2) 0.62424(12) -0.2623(2) 0.0263(8) Uani 1 1 d . U . . .
H74 H 0.213972 0.629619 -0.310686 0.032 Uiso 1 1 calc R . . . .
C50 C 0.4743(2) 0.43747(13) 0.0449(2) 0.0295(8) Uani 1 1 d . U . . .
H50 H 0.489946 0.430719 -0.001144 0.035 Uiso 1 1 calc R . . . .
C54 C 0.2675(2) 0.76660(12) 0.38560(19) 0.0266(8) Uani 1 1 d . U . . .
H54 H 0.254983 0.793171 0.406288 0.032 Uiso 1 1 calc R . . . .
C67 C 0.1846(2) 0.67866(14) 0.0403(2) 0.0304(8) Uani 1 1 d . U . . .
H67 H 0.176827 0.655401 0.007213 0.036 Uiso 1 1 calc R . . . .
C86 C 0.0681(3) 0.56829(13) -0.2989(2) 0.0314(9) Uani 1 1 d . U . . .
C22 C 0.6036(3) 0.70673(13) 0.1532(2) 0.0318(9) Uani 1 1 d . U . . .
H22 H 0.560545 0.712037 0.114634 0.038 Uiso 1 1 calc R . . . .
C12 C 0.2581(2) 0.52134(11) 0.2811(2) 0.0235(7) Uani 1 1 d . U . . .
C2 C 0.1772(2) 0.56066(13) 0.0978(2) 0.0300(8) Uani 1 1 d . U . . .
H2 H 0.124408 0.567642 0.110089 0.036 Uiso 1 1 calc R . . . .
C70 C 0.2293(2) 0.60628(12) -0.1373(2) 0.0280(8) Uani 1 1 d . U . . .
H70 H 0.198121 0.598377 -0.100000 0.034 Uiso 1 1 calc R . . . .
C66 C 0.1219(2) 0.70958(15) 0.0411(2) 0.0354(9) Uani 1 1 d . U . . .
H66 H 0.072077 0.707287 0.008571 0.043 Uiso 1 1 calc R . . . .
C71 C 0.3155(2) 0.61134(12) -0.1188(2) 0.0298(8) Uani 1 1 d . U . . .
H71 H 0.340445 0.607788 -0.069899 0.036 Uiso 1 1 calc R . . . .
C45 C 0.7001(2) 0.50558(13) 0.1897(2) 0.0293(8) Uani 1 1 d . U . . .
H45 H 0.687687 0.478284 0.207821 0.035 Uiso 1 1 calc R . . . .
C26 C 0.5381(3) 0.79002(13) 0.4557(2) 0.0320(8) Uani 1 1 d . U . . .
H26 H 0.522744 0.816574 0.474720 0.038 Uiso 1 1 calc R . . . .
C19 C 0.7299(2) 0.69184(15) 0.2660(2) 0.0352(9) Uani 1 1 d . U . . .
H19 H 0.772348 0.686262 0.305054 0.042 Uiso 1 1 calc R . . . .
C29 C 0.7050(2) 0.64142(14) 0.4122(2) 0.0373(10) Uani 1 1 d . U . . .
C3 C 0.1858(3) 0.54457(14) 0.0282(2) 0.0346(9) Uani 1 1 d . U . . .
H3 H 0.138802 0.540684 -0.007160 0.041 Uiso 1 1 calc R . . . .
C49 C 0.4088(2) 0.41512(13) 0.0696(2) 0.0320(9) Uani 1 1 d . U . . .
H49 H 0.380502 0.393377 0.040464 0.038 Uiso 1 1 calc R . . . .
C4 C 0.2653(3) 0.53431(13) 0.0119(2) 0.0317(9) Uani 1 1 d . U . . .
H4 H 0.272405 0.521914 -0.033513 0.038 Uiso 1 1 calc R . . . .
C43 C 0.7980(2) 0.55389(15) 0.1437(2) 0.0368(9) Uani 1 1 d . U . . .
H43 H 0.851259 0.559406 0.131167 0.044 Uiso 1 1 calc R . . . .
C44 C 0.7802(2) 0.51366(14) 0.1711(2) 0.0338(9) Uani 1 1 d . U . . .
H44 H 0.821163 0.491984 0.177108 0.041 Uiso 1 1 calc R . . . .
C73 C 0.3260(2) 0.62817(12) -0.2453(2) 0.0278(8) Uani 1 1 d . U . . .
H73 H 0.358173 0.635143 -0.282396 0.033 Uiso 1 1 calc R . . . .
C69 C 0.1867(2) 0.61233(12) -0.2086(2) 0.0250(8) Uani 1 1 d . U . . .
C59 C 0.5253(2) 0.82380(13) 0.2252(2) 0.0302(8) Uani 1 1 d . U . . .
H59 H 0.567542 0.834479 0.260790 0.036 Uiso 1 1 calc R . . . .
C80 C 0.0135(2) 0.54718(15) -0.1510(2) 0.0354(9) Uani 1 1 d . U . . .
H80 H 0.021116 0.526578 -0.187025 0.043 Uiso 1 1 calc R . . . .
C75 C 0.0405(2) 0.59020(14) -0.1606(2) 0.0320(9) Uani 1 1 d . U . . .
C61 C 0.4459(3) 0.82890(13) 0.1050(2) 0.0343(9) Uani 1 1 d . U . . .
H61 H 0.434989 0.842755 0.059225 0.041 Uiso 1 1 calc R . . . .
C24 C 0.6361(2) 0.74686(13) 0.3973(2) 0.0318(8) Uani 1 1 d . U . . .
H24 H 0.686441 0.744510 0.377717 0.038 Uiso 1 1 calc R . . . .
C64 C 0.2082(2) 0.74760(14) 0.1395(2) 0.0326(9) Uani 1 1 d . U . . .
H64 H 0.215951 0.770839 0.172611 0.039 Uiso 1 1 calc R . . . .
C36 C 0.5799(3) 0.46874(13) 0.3228(2) 0.0337(9) Uani 1 1 d . U . . .
H36 H 0.581601 0.447398 0.286653 0.040 Uiso 1 1 calc R . . . .
C72 C 0.3645(2) 0.62176(12) -0.1736(2) 0.0288(8) Uani 1 1 d . U . . .
H72 H 0.422621 0.624379 -0.162112 0.035 Uiso 1 1 calc R . . . .
C39 C 0.5736(3) 0.53252(15) 0.4254(2) 0.0457(11) Uani 1 1 d . U . . .
H39 H 0.571962 0.554131 0.461091 0.055 Uiso 1 1 calc R . . . .
C7 C 0.0772(2) 0.56416(14) 0.2705(2) 0.0337(9) Uani 1 1 d . U . . .
H7 H 0.092993 0.536401 0.287853 0.040 Uiso 1 1 calc R . . . .
C48 C 0.3856(3) 0.42520(13) 0.1378(2) 0.0336(9) Uani 1 1 d . U . . .
H48 H 0.341864 0.409998 0.154816 0.040 Uiso 1 1 calc R . . . .
C60 C 0.5088(2) 0.84441(13) 0.1578(2) 0.0339(9) Uani 1 1 d . U . . .
H60 H 0.539946 0.868768 0.147741 0.041 Uiso 1 1 calc R . . . .
C87 C 0.0465(2) 0.65366(14) -0.2611(2) 0.0353(9) Uani 1 1 d . U . . .
C65 C 0.1341(2) 0.74416(16) 0.0910(2) 0.0396(10) Uani 1 1 d . U . . .
H65 H 0.092202 0.765074 0.091818 0.048 Uiso 1 1 calc R . . . .
C13 C 0.2158(3) 0.48744(14) 0.2416(2) 0.0383(9) Uani 1 1 d . U . . .
H13 H 0.178924 0.493491 0.198806 0.046 Uiso 1 1 calc R . . . .
C25 C 0.6135(3) 0.78638(14) 0.4266(2) 0.0360(9) Uani 1 1 d . U . . .
H25 H 0.648956 0.810418 0.426750 0.043 Uiso 1 1 calc R . . . .
C21 C 0.6840(3) 0.71912(15) 0.1445(2) 0.0434(10) Uani 1 1 d . U . . .
H21 H 0.694826 0.732386 0.100807 0.052 Uiso 1 1 calc R . . . .
C88 C 0.0758(3) 0.69204(15) -0.2237(3) 0.0456(11) Uani 1 1 d . U . . .
H88 H 0.120437 0.689931 -0.185411 0.055 Uiso 1 1 calc R . . . .
C42 C 0.7375(3) 0.58619(15) 0.1347(2) 0.0385(9) Uani 1 1 d . U . . .
H42 H 0.749969 0.613256 0.115813 0.046 Uiso 1 1 calc R . . . .
C85 C 0.1330(3) 0.54570(14) -0.3280(2) 0.0399(10) Uani 1 1 d . U . . .
H85 H 0.188430 0.553245 -0.310840 0.048 Uiso 1 1 calc R . . . .
C17 C 0.3183(3) 0.51124(14) 0.3399(2) 0.0423(10) Uani 1 1 d . U . . .
H17 H 0.349718 0.533314 0.365549 0.051 Uiso 1 1 calc R . . . .
C79 C -0.0241(3) 0.53396(17) -0.0904(2) 0.0440(11) Uani 1 1 d . U . . .
H79 H -0.041247 0.505135 -0.086754 0.053 Uiso 1 1 calc R . . . .
C76 C 0.0287(3) 0.61888(17) -0.1025(3) 0.0453(11) Uani 1 1 d . U . . .
H76 H 0.046277 0.647695 -0.105349 0.054 Uiso 1 1 calc R . . . .
C8 C -0.0062(3) 0.57679(16) 0.2664(3) 0.0449(11) Uani 1 1 d . U . . .
H8 H -0.046041 0.557794 0.281057 0.054 Uiso 1 1 calc R . . . .
C77 C -0.0082(3) 0.60608(19) -0.0408(3) 0.0571(13) Uani 1 1 d . U . . .
H77 H -0.014137 0.626097 -0.003401 0.068 Uiso 1 1 calc R . . . .
C38 C 0.5970(4) 0.49058(15) 0.4487(2) 0.0532(13) Uani 1 1 d . U . . .
H38 H 0.610352 0.484453 0.499009 0.064 Uiso 1 1 calc R . . . .
C20 C 0.7481(3) 0.71161(17) 0.2012(2) 0.0466(11) Uani 1 1 d . U . . .
H20 H 0.802965 0.719613 0.196344 0.056 Uiso 1 1 calc R . . . .
C11 C 0.1123(3) 0.63354(15) 0.2227(3) 0.0477(11) Uani 1 1 d . U . . .
H11 H 0.152092 0.652917 0.209119 0.057 Uiso 1 1 calc R . . . .
C37 C 0.6001(3) 0.45845(15) 0.3973(2) 0.0461(11) Uani 1 1 d . U . . .
H37 H 0.615595 0.430163 0.412002 0.055 Uiso 1 1 calc R . . . .
C15 C 0.2858(3) 0.43488(15) 0.3237(3) 0.0472(11) Uani 1 1 d . U . . .
H15 H 0.294400 0.406008 0.338724 0.057 Uiso 1 1 calc R . . . .
C81 C -0.0134(3) 0.55538(15) -0.3277(2) 0.0431(11) Uani 1 1 d . U . . .
H81 H -0.059071 0.568491 -0.310160 0.052 Uiso 1 1 calc R . . . .
C14 C 0.2280(3) 0.44444(15) 0.2654(3) 0.0441(10) Uani 1 1 d . U . . .
H14 H 0.195992 0.422226 0.240711 0.053 Uiso 1 1 calc R . . . .
C16 C 0.3321(4) 0.46730(16) 0.3612(3) 0.0502(12) Uani 1 1 d . U . . .
H16 H 0.372862 0.460378 0.400879 0.060 Uiso 1 1 calc R . . . .
C78 C -0.0360(3) 0.5637(2) -0.0352(3) 0.0563(13) Uani 1 1 d . U . . .
H78 H -0.062365 0.555162 0.004941 0.068 Uiso 1 1 calc R . . . .
B1 B 0.0857(3) 0.60599(15) -0.2330(2) 0.0274(9) Uani 1 1 d . . . . .
C92 C -0.0185(3) 0.66032(17) -0.3195(3) 0.0533(12) Uani 1 1 d . U . . .
H92 H -0.039238 0.636465 -0.347936 0.064 Uiso 1 1 calc R . . . .
C82 C -0.0280(3) 0.52268(15) -0.3833(3) 0.0532(13) Uani 1 1 d . U . . .
H82 H -0.082637 0.515241 -0.403296 0.064 Uiso 1 1 calc R . . . .
C89 C 0.0415(3) 0.73260(17) -0.2410(4) 0.0621(14) Uani 1 1 d . U . . .
H89 H 0.062899 0.756996 -0.214354 0.074 Uiso 1 1 calc R . . . .
C9 C -0.0295(3) 0.61785(17) 0.2402(3) 0.0596(13) Uani 1 1 d . U . . .
H9 H -0.085100 0.626883 0.238288 0.071 Uiso 1 1 calc R . . . .
C10 C 0.0295(3) 0.64579(17) 0.2166(4) 0.0628(14) Uani 1 1 d . U . . .
H10 H 0.012868 0.672872 0.196626 0.075 Uiso 1 1 calc R . . . .
C83 C 0.0400(4) 0.50198(18) -0.4075(3) 0.0579(13) Uani 1 1 d . U . . .
H83 H 0.030636 0.480053 -0.442986 0.069 Uiso 1 1 calc R . . . .
C84 C 0.1187(4) 0.51299(17) -0.3806(3) 0.0536(12) Uani 1 1 d . U . . .
H84 H 0.163833 0.498732 -0.397120 0.064 Uiso 1 1 calc R . . . .
C90 C -0.0244(3) 0.73717(18) -0.2977(4) 0.0717(16) Uani 1 1 d . U . . .
H90 H -0.048669 0.764348 -0.309082 0.086 Uiso 1 1 calc R . . . .
C91 C -0.0531(3) 0.70102(18) -0.3366(4) 0.0704(16) Uani 1 1 d . U . . .
H91 H -0.096981 0.703722 -0.375433 0.084 Uiso 1 1 calc R . . . .
C30 C 0.7215(3) 0.65357(17) 0.4871(3) 0.0523(13) Uani 1 1 d . U . . .
H30 H 0.686276 0.673073 0.507089 0.063 Uiso 1 1 calc R . . . .
C34 C 0.7573(3) 0.61146(18) 0.3841(4) 0.0612(14) Uani 1 1 d . U . . .
H34 H 0.744737 0.601686 0.335479 0.073 Uiso 1 1 calc R . . . .
C32 C 0.8446(4) 0.6081(2) 0.5019(4) 0.0817(19) Uani 1 1 d . U . . .
H32 H 0.891680 0.597267 0.531877 0.098 Uiso 1 1 calc R . . . .
C31 C 0.7919(4) 0.6359(2) 0.5315(4) 0.0752(18) Uani 1 1 d . U . . .
H31 H 0.802666 0.643179 0.581493 0.090 Uiso 1 1 calc R . . . .
C33 C 0.8298(4) 0.5958(2) 0.4296(4) 0.0812(18) Uani 1 1 d . U . . .
H33 H 0.867097 0.577218 0.410074 0.097 Uiso 1 1 calc R . . . .
N3 N 0.5531(2) 0.54330(10) 0.35361(15) 0.0259(7) Uani 1 1 d . . . . .
H H 0.434(2) 0.6182(12) 0.257(2) 0.020(9) Uiso 1 1 d . . . . .

loop_
_atom_site_aniso_label
_atom_site_aniso_U_11
_atom_site_aniso_U_22
_atom_site_aniso_U_33
_atom_site_aniso_U_23
_atom_site_aniso_U_13
_atom_site_aniso_U_12
Cu1 0.0225(2) 0.0139(3) 0.0202(2) -0.00143(19) 0.00493(19) -0.00201(19)
Cu4 0.0228(2) 0.0136(3) 0.0203(2) -0.00073(19) 0.00624(18) 0.00216(19)
Cu3 0.0224(2) 0.0138(3) 0.0194(2) -0.00065(19) 0.00474(18) 0.00149(19)
Cu2 0.0251(3) 0.0142(3) 0.0199(2) -0.00118(19) 0.00382(19) 0.00064(19)
Cl1 0.0317(4) 0.0183(4) 0.0160(4) -0.0002(3) 0.0062(3) -0.0026(3)
Cl2 0.0301(4) 0.0171(4) 0.0171(4) -0.0006(3) 0.0086(3) 0.0007(3)
P4 0.0198(4) 0.0117(4) 0.0173(4) 0.0009(3) 0.0050(3) 0.0014(3)
P3 0.0240(4) 0.0134(4) 0.0178(4) -0.0021(3) 0.0047(3) 0.0037(3)
P1 0.0196(4) 0.0142(4) 0.0211(4) -0.0004(3) 0.0063(3) -0.0029(3)
P2 0.0206(4) 0.0171(5) 0.0233(4) -0.0006(3) 0.0008(3) 0.0001(3)
N4 0.0217(13) 0.0144(15) 0.0217(14) 0.0023(11) 0.0083(11) 0.0000(11)
N2 0.0296(15) 0.0168(16) 0.0251(15) -0.0036(12) 0.0087(12) -0.0009(12)
N1 0.0227(14) 0.0137(15) 0.0192(14) -0.0001(11) 0.0029(11) -0.0001(11)
C52 0.0162(14) 0.0155(17) 0.0203(15) -0.0007(13) 0.0051(12) 0.0037(12)
C63 0.0201(15) 0.0217(18) 0.0151(15) 0.0024(13) 0.0061(12) -0.0035(13)
C46 0.0276(16) 0.0115(17) 0.0206(16) 0.0004(13) 0.0043(13) 0.0037(13)
C28 0.0295(17) 0.0205(18) 0.0226(16) -0.0003(14) 0.0021(13) -0.0024(15)
C18 0.0242(16) 0.0202(18) 0.0263(17) -0.0057(14) 0.0090(13) 0.0001(14)
C57 0.0231(15) 0.0117(16) 0.0240(16) 0.0007(13) 0.0118(13) 0.0040(13)
C51 0.0298(17) 0.0198(18) 0.0236(17) -0.0018(14) 0.0090(14) 0.0029(14)
C58 0.0212(16) 0.0203(18) 0.0300(17) 0.0017(14) 0.0046(13) 0.0000(14)
C1 0.0272(17) 0.0142(17) 0.0222(16) -0.0009(13) 0.0052(13) -0.0066(14)
C23 0.0298(17) 0.0173(18) 0.0194(16) -0.0012(13) 0.0016(13) -0.0012(14)
C56 0.0305(17) 0.0203(19) 0.0258(17) 0.0066(14) 0.0125(14) -0.0013(15)
C53 0.0278(16) 0.0163(18) 0.0236(16) 0.0026(13) 0.0086(13) 0.0024(14)
C68 0.0253(16) 0.0238(19) 0.0249(17) -0.0010(14) 0.0061(13) -0.0028(14)
C62 0.0406(19) 0.0191(18) 0.0201(16) 0.0010(14) 0.0110(14) 0.0002(15)
C47 0.0410(19) 0.023(2) 0.0257(17) -0.0005(15) 0.0151(15) 0.0024(16)
C40 0.0230(15) 0.0225(18) 0.0188(15) -0.0061(13) 0.0026(12) -0.0025(14)
C6 0.0228(16) 0.0215(19) 0.0340(19) -0.0087(15) 0.0060(14) -0.0023(14)
C55 0.0362(19) 0.0238(19) 0.0269(17) 0.0023(15) 0.0161(15) 0.0043(15)
C41 0.0277(17) 0.028(2) 0.0359(19) -0.0007(16) 0.0089(15) 0.0013(15)
C35 0.0335(18) 0.0147(18) 0.0226(17) 0.0001(13) 0.0052(14) 0.0057(14)
C27 0.0371(19) 0.031(2) 0.0222(17) -0.0030(15) 0.0113(14) 0.0019(16)
C5 0.0337(18) 0.0221(19) 0.0248(17) 0.0004(14) 0.0079(14) -0.0029(15)
C74 0.0311(18) 0.0173(18) 0.0329(19) -0.0029(14) 0.0130(15) -0.0010(14)
C50 0.0371(19) 0.026(2) 0.0256(17) -0.0100(15) 0.0068(15) 0.0043(16)
C54 0.0382(19) 0.0192(19) 0.0245(17) -0.0032(14) 0.0120(14) 0.0063(15)
C67 0.0323(18) 0.033(2) 0.0255(17) -0.0011(15) 0.0030(14) -0.0100(16)
C86 0.046(2) 0.0198(19) 0.0284(18) 0.0036(15) 0.0036(16) -0.0109(16)
C22 0.039(2) 0.029(2) 0.0292(19) 0.0019(16) 0.0105(16) -0.0086(17)
C12 0.0260(16) 0.0165(18) 0.0299(17) 0.0016(14) 0.0100(14) -0.0032(14)
C2 0.0288(17) 0.034(2) 0.0274(18) -0.0003(16) 0.0035(14) -0.0131(16)
C70 0.0325(18) 0.0219(19) 0.0319(18) -0.0039(15) 0.0128(15) -0.0043(15)
C66 0.0232(17) 0.053(3) 0.0287(18) 0.0038(18) -0.0016(14) -0.0063(17)
C71 0.0312(18) 0.0208(19) 0.0370(19) -0.0017(15) 0.0035(15) -0.0001(15)
C45 0.0301(18) 0.025(2) 0.0319(19) -0.0038(15) 0.0024(15) 0.0033(15)
C26 0.048(2) 0.025(2) 0.0246(18) -0.0060(15) 0.0083(16) -0.0007(17)
C19 0.0272(18) 0.041(2) 0.039(2) -0.0073(17) 0.0073(15) -0.0057(17)
C29 0.0264(18) 0.029(2) 0.051(2) 0.0157(18) -0.0123(17) -0.0054(16)
C3 0.0365(19) 0.041(2) 0.0254(18) -0.0018(16) 0.0017(15) -0.0162(17)
C49 0.0353(19) 0.0203(19) 0.040(2) -0.0097(16) 0.0034(16) 0.0004(16)
C4 0.044(2) 0.029(2) 0.0226(17) -0.0042(15) 0.0084(15) -0.0137(17)
C43 0.0247(17) 0.048(3) 0.039(2) -0.0101(18) 0.0063(15) -0.0029(17)
C44 0.0253(17) 0.039(2) 0.035(2) -0.0087(17) -0.0011(15) 0.0053(16)
C73 0.0299(18) 0.0135(18) 0.044(2) -0.0001(15) 0.0190(15) -0.0004(14)
C69 0.0292(17) 0.0138(17) 0.0339(18) -0.0053(14) 0.0111(15) -0.0026(14)
C59 0.0219(16) 0.024(2) 0.045(2) -0.0027(16) 0.0074(15) -0.0014(15)
C80 0.0260(17) 0.047(2) 0.0331(19) -0.0005(17) 0.0038(15) -0.0139(17)
C75 0.0219(16) 0.038(2) 0.038(2) -0.0065(17) 0.0093(15) -0.0095(16)
C61 0.054(2) 0.022(2) 0.0319(19) 0.0053(15) 0.0232(17) 0.0018(17)
C24 0.0340(19) 0.028(2) 0.0355(19) -0.0027(16) 0.0115(15) -0.0056(16)
C64 0.0305(18) 0.037(2) 0.0306(18) -0.0042(16) 0.0050(15) 0.0086(17)
C36 0.052(2) 0.022(2) 0.0268(18) -0.0030(15) 0.0035(16) 0.0109(17)
C72 0.0238(16) 0.0149(18) 0.049(2) 0.0043(15) 0.0093(15) 0.0015(14)
C39 0.084(3) 0.029(2) 0.0217(19) -0.0054(17) -0.001(2) 0.015(2)
C7 0.0284(18) 0.033(2) 0.041(2) 0.0022(17) 0.0103(16) -0.0050(16)
C48 0.042(2) 0.021(2) 0.040(2) -0.0034(16) 0.0113(17) -0.0065(16)
C60 0.0339(19) 0.0196(19) 0.053(2) -0.0008(17) 0.0252(17) -0.0053(16)
C87 0.0233(17) 0.029(2) 0.057(2) -0.0047(18) 0.0162(16) -0.0048(16)
C65 0.0264(18) 0.051(3) 0.041(2) 0.0003(19) 0.0033(16) 0.0130(18)
C13 0.047(2) 0.024(2) 0.044(2) -0.0029(17) 0.0063(18) -0.0038(18)
C25 0.048(2) 0.025(2) 0.038(2) -0.0083(16) 0.0139(17) -0.0120(18)
C21 0.050(2) 0.045(3) 0.038(2) -0.0020(18) 0.0165(18) -0.020(2)
C88 0.034(2) 0.030(2) 0.077(3) -0.010(2) 0.020(2) -0.0086(18)
C42 0.034(2) 0.037(2) 0.047(2) 0.0007(18) 0.0121(17) -0.0033(17)
C85 0.060(2) 0.026(2) 0.037(2) -0.0038(17) 0.0187(19) -0.0062(19)
C17 0.062(3) 0.028(2) 0.036(2) -0.0008(17) 0.0033(19) 0.000(2)
C79 0.0325(19) 0.059(3) 0.040(2) 0.009(2) 0.0022(17) -0.0218(19)
C76 0.042(2) 0.050(3) 0.047(2) -0.012(2) 0.0200(19) -0.009(2)
C8 0.0282(19) 0.048(3) 0.060(3) -0.003(2) 0.0135(18) -0.0041(19)
C77 0.054(3) 0.069(3) 0.055(3) -0.012(2) 0.029(2) -0.005(2)
C38 0.103(3) 0.034(2) 0.0185(19) 0.0022(17) -0.006(2) 0.022(2)
C20 0.039(2) 0.057(3) 0.048(2) -0.010(2) 0.0211(18) -0.022(2)
C11 0.034(2) 0.024(2) 0.084(3) 0.002(2) 0.004(2) -0.0011(18)
C37 0.082(3) 0.023(2) 0.031(2) 0.0046(16) -0.002(2) 0.019(2)
C15 0.067(3) 0.025(2) 0.052(2) 0.0007(19) 0.015(2) -0.007(2)
C81 0.056(2) 0.029(2) 0.042(2) 0.0094(18) -0.0036(19) -0.0150(19)
C14 0.054(2) 0.025(2) 0.058(3) 0.0004(19) 0.021(2) -0.0069(19)
C16 0.072(3) 0.035(2) 0.042(2) 0.0067(19) 0.001(2) 0.001(2)
C78 0.042(2) 0.085(4) 0.046(2) -0.001(2) 0.0216(19) -0.019(2)
B1 0.027(2) 0.025(2) 0.032(2) -0.0033(18) 0.0095(17) -0.0074(17)
C92 0.029(2) 0.038(3) 0.091(3) 0.001(2) 0.002(2) 0.0038(19)
C82 0.069(3) 0.031(2) 0.050(2) 0.020(2) -0.025(2) -0.020(2)
C89 0.035(2) 0.037(3) 0.117(4) -0.012(3) 0.024(2) -0.006(2)
C9 0.028(2) 0.045(3) 0.105(4) -0.016(3) 0.006(2) 0.007(2)
C10 0.040(2) 0.033(3) 0.113(4) -0.008(3) 0.001(2) 0.005(2)
C83 0.088(3) 0.045(3) 0.038(2) -0.005(2) -0.001(2) 0.002(3)
C84 0.077(3) 0.042(3) 0.044(2) -0.007(2) 0.018(2) -0.010(2)
C90 0.030(2) 0.037(3) 0.148(4) 0.002(3) 0.016(3) 0.007(2)
C91 0.032(2) 0.044(3) 0.129(4) 0.003(3) -0.010(3) 0.000(2)
C30 0.047(2) 0.049(3) 0.053(2) 0.020(2) -0.024(2) -0.022(2)
C34 0.044(2) 0.044(3) 0.091(3) 0.005(3) -0.006(2) 0.018(2)
C32 0.060(3) 0.061(3) 0.111(4) 0.030(3) -0.032(3) -0.005(3)
C31 0.064(3) 0.070(4) 0.080(3) 0.024(3) -0.033(3) -0.024(3)
C33 0.058(3) 0.054(3) 0.126(4) 0.008(3) -0.010(3) 0.016(3)
N3 0.0428(17) 0.0178(16) 0.0161(14) -0.0024(12) 0.0003(12) 0.0083(13)

loop_
_atom_type_symbol
_atom_type_description
_atom_type_scat_dispersion_real
_atom_type_scat_dispersion_imag
_atom_type_scat_source
C C 0.0181 0.0091 'International Tables Vol C Tables 4.2.6.8 and 6.1.1.4'
H H 0.0000 0.0000 'International Tables Vol C Tables 4.2.6.8 and 6.1.1.4'
B B 0.0090 0.0039 'International Tables Vol C Tables 4.2.6.8 and 6.1.1.4'
Cl Cl 0.3639 0.7018 'International Tables Vol C Tables 4.2.6.8 and 6.1.1.4'
Cu Cu -1.9646 0.5888 'International Tables Vol C Tables 4.2.6.8 and 6.1.1.4'
N N 0.0311 0.0180 'International Tables Vol C Tables 4.2.6.8 and 6.1.1.4'
P P 0.2955 0.4335 'International Tables Vol C Tables 4.2.6.8 and 6.1.1.4'

loop_
_geom_angle_atom_site_label_1
_geom_angle_atom_site_label_2
_geom_angle_atom_site_label_3
_geom_angle
_geom_angle_site_symmetry_1
_geom_angle_site_symmetry_3
_geom_angle_publ_flag
Cu4 Cu1 Cu3 53.180(16) . . ?
Cu2 Cu1 Cu4 62.232(17) . . ?
Cu2 Cu1 Cu3 59.313(16) . . ?
Cl1 Cu1 Cu4 111.70(3) . . ?
Cl1 Cu1 Cu3 107.83(3) . . ?
Cl1 Cu1 Cu2 55.30(2) . . ?
P1 Cu1 Cu4 122.82(3) . . ?
P1 Cu1 Cu3 80.89(3) . . ?
P1 Cu1 Cu2 124.56(3) . . ?
P1 Cu1 Cl1 113.77(3) . . ?
N4 Cu1 Cu4 89.15(8) . . ?
N4 Cu1 Cu3 140.95(8) . . ?
N4 Cu1 Cu2 115.96(8) . . ?
N4 Cu1 Cl1 94.58(8) . . ?
N4 Cu1 P1 119.17(8) . . ?
Cu1 Cu4 Cu2 56.272(16) . . ?
Cu3 Cu4 Cu1 64.605(18) . . ?
Cu3 Cu4 Cu2 61.100(17) . . ?
Cl2 Cu4 Cu1 113.05(3) . . ?
Cl2 Cu4 Cu3 58.12(2) . . ?
Cl2 Cu4 Cu2 113.82(3) . . ?
P4 Cu4 Cu1 80.92(3) . . ?
P4 Cu4 Cu3 129.77(3) . . ?
P4 Cu4 Cu2 126.71(3) . . ?
P4 Cu4 Cl2 111.25(3) . . ?
N2 Cu4 Cu1 142.56(8) . . ?
N2 Cu4 Cu3 115.90(8) . . ?
N2 Cu4 Cu2 89.96(8) . . ?
N2 Cu4 Cl2 94.15(8) . . ?
N2 Cu4 P4 113.70(9) . . ?
Cu4 Cu3 Cu1 62.215(18) . . ?
Cu4 Cu3 Cu2 64.618(18) . . ?
Cu2 Cu3 Cu1 56.529(16) . . ?
Cl2 Cu3 Cu1 109.99(3) . . ?
Cl2 Cu3 Cu4 56.86(2) . . ?
Cl2 Cu3 Cu2 115.87(3) . . ?
P3 Cu3 Cu1 130.14(3) . . ?
P3 Cu3 Cu4 128.18(3) . . ?
P3 Cu3 Cu2 82.97(3) . . ?
P3 Cu3 Cl2 113.65(4) . . ?
N1 Cu3 Cu1 89.98(8) . . ?
N1 Cu3 Cu4 119.82(8) . . ?
N1 Cu3 Cu2 141.24(8) . . ?
N1 Cu3 Cl2 92.21(8) . . ?
N1 Cu3 P3 110.89(8) . . ?
Cu1 Cu2 Cu4 61.495(17) . . ?
Cu1 Cu2 Cu3 64.158(17) . . ?
Cu3 Cu2 Cu4 54.282(16) . . ?
Cl1 Cu2 Cu1 57.24(2) . . ?
Cl1 Cu2 Cu4 112.75(3) . . ?
Cl1 Cu2 Cu3 113.76(3) . . ?
P2 Cu2 Cu1 122.25(3) . . ?
P2 Cu2 Cu4 79.29(3) . . ?
P2 Cu2 Cu3 123.89(3) . . ?
P2 Cu2 Cl1 112.16(4) . . ?
N3 Cu2 Cu1 121.67(9) . . ?
N3 Cu2 Cu4 140.80(8) . . ?
N3 Cu2 Cu3 90.20(8) . . ?
N3 Cu2 Cl1 95.45(9) . . ?
N3 Cu2 P2 115.62(9) . . ?
Cu2 Cl1 Cu1 67.47(2) . . ?
Cu4 Cl2 Cu3 65.02(2) . . ?
C52 P4 Cu4 113.15(11) . . ?
C63 P4 Cu4 120.24(12) . . ?
C63 P4 C52 100.26(14) . . ?
C63 P4 C57 105.03(15) . . ?
C57 P4 Cu4 111.05(11) . . ?
C57 P4 C52 105.68(15) . . ?
C46 P3 Cu3 109.91(11) . . ?
C46 P3 C40 105.67(16) . . ?
C46 P3 C35 103.79(16) . . ?
C40 P3 Cu3 120.34(12) . . ?
C40 P3 C35 101.69(16) . . ?
C35 P3 Cu3 113.86(12) . . ?
C1 P1 Cu1 113.84(11) . . ?
C6 P1 Cu1 118.08(12) . . ?
C6 P1 C1 101.42(16) . . ?
C6 P1 C12 105.52(17) . . ?
C12 P1 Cu1 117.90(12) . . ?
C12 P1 C1 96.92(16) . . ?
C18 P2 Cu2 114.07(12) . . ?
C18 P2 C23 99.02(16) . . ?
C23 P2 Cu2 120.20(12) . . ?
C29 P2 Cu2 114.47(13) . . ?
C29 P2 C18 103.19(18) . . ?
C29 P2 C23 103.49(19) . . ?
C52 N4 Cu1 127.1(2) . . ?
C52 N4 C56 117.6(3) . . ?
C56 N4 Cu1 115.0(2) . . ?
C18 N2 Cu4 126.3(2) . . ?
C22 N2 Cu4 115.2(2) . . ?
C22 N2 C18 118.2(3) . . ?
C1 N1 Cu3 127.2(2) . . ?
C1 N1 C5 117.0(3) . . ?
C5 N1 Cu3 114.7(2) . . ?
N4 C52 P4 113.5(2) . . ?
N4 C52 C53 122.3(3) . . ?
C53 C52 P4 124.2(3) . . ?
C68 C63 P4 119.6(3) . . ?
C64 C63 P4 121.2(3) . . ?
C64 C63 C68 119.1(3) . . ?
C51 C46 P3 120.9(3) . . ?
C51 C46 C47 119.0(3) . . ?
C47 C46 P3 119.1(3) . . ?
C23 C28 C27 120.3(3) . . ?
N2 C18 P2 112.9(3) . . ?
N2 C18 C19 121.9(3) . . ?
C19 C18 P2 125.2(3) . . ?
C58 C57 P4 118.2(3) . . ?
C62 C57 P4 122.2(3) . . ?
C62 C57 C58 118.8(3) . . ?
C50 C51 C46 120.0(3) . . ?
C59 C58 C57 119.7(3) . . ?
N1 C1 P1 112.8(2) . . ?
N1 C1 C2 123.0(3) . . ?
C2 C1 P1 124.0(3) . . ?
C28 C23 P2 119.5(3) . . ?
C28 C23 C24 119.5(3) . . ?
C24 C23 P2 120.9(3) . . ?
N4 C56 C55 122.9(3) . . ?
C52 C53 C54 119.7(3) . . ?
C67 C68 C63 120.8(4) . . ?
C57 C62 C61 120.4(4) . . ?
C48 C47 C46 120.4(3) . . ?
C41 C40 P3 118.1(3) . . ?
C45 C40 P3 122.8(3) . . ?
C45 C40 C41 119.1(3) . . ?
C7 C6 P1 124.9(3) . . ?
C7 C6 C11 118.7(4) . . ?
C11 C6 P1 116.4(3) . . ?
C56 C55 C54 118.7(3) . . ?
C42 C41 C40 120.1(4) . . ?
C36 C35 P3 123.3(3) . . ?
N3 C35 P3 114.5(3) . . ?
N3 C35 C36 122.2(3) . . ?
C28 C27 C26 120.1(4) . . ?
N1 C5 C4 123.5(4) . . ?
C73 C74 C69 122.4(4) . . ?
C49 C50 C51 120.6(3) . . ?
C53 C54 C55 118.7(3) . . ?
C68 C67 C66 120.1(4) . . ?
C85 C86 C81 114.9(4) . . ?
C85 C86 B1 123.4(4) . . ?
C81 C86 B1 121.7(4) . . ?
N2 C22 C21 123.1(4) . . ?
C13 C12 P1 121.5(3) . . ?
C17 C12 P1 119.3(3) . . ?
C17 C12 C13 118.5(4) . . ?
C1 C2 C3 118.5(4) . . ?
C71 C70 C69 123.9(4) . . ?
C67 C66 C65 119.4(3) . . ?
C70 C71 C72 119.6(4) . . ?
C44 C45 C40 120.8(4) . . ?
C25 C26 C27 120.0(4) . . ?
C18 C19 C20 118.6(4) . . ?
C30 C29 P2 120.7(4) . . ?
C34 C29 P2 119.4(4) . . ?
C34 C29 C30 119.4(4) . . ?
C4 C3 C2 119.3(3) . . ?
C50 C49 C48 119.6(4) . . ?
C5 C4 C3 118.4(4) . . ?
C42 C43 C44 120.5(4) . . ?
C43 C44 C45 119.4(4) . . ?
C74 C73 C72 120.2(4) . . ?
C74 C69 B1 120.0(3) . . ?
C70 C69 C74 114.6(3) . . ?
C70 C69 B1 125.4(3) . . ?
C60 C59 C58 120.9(4) . . ?
C79 C80 C75 123.1(4) . . ?
C80 C75 C76 114.6(4) . . ?
C80 C75 B1 123.1(4) . . ?
C76 C75 B1 122.2(4) . . ?
C60 C61 C62 120.4(4) . . ?
C23 C24 C25 120.0(4) . . ?
C63 C64 C65 120.2(4) . . ?
C35 C36 C37 119.2(4) . . ?
C71 C72 C73 119.2(3) . . ?
N3 C39 C38 123.0(4) . . ?
C6 C7 C8 121.2(4) . . ?
C49 C48 C47 120.4(4) . . ?
C59 C60 C61 119.8(4) . . ?
C88 C87 B1 120.3(4) . . ?
C92 C87 C88 114.3(4) . . ?
C92 C87 B1 125.4(4) . . ?
C66 C65 C64 120.4(4) . . ?
C12 C13 C14 120.7(4) . . ?
C26 C25 C24 120.1(4) . . ?
C22 C21 C20 119.0(4) . . ?
C89 C88 C87 123.2(5) . . ?
C41 C42 C43 120.1(4) . . ?
C84 C85 C86 123.6(5) . . ?
C12 C17 C16 119.7(4) . . ?
C78 C79 C80 120.2(5) . . ?
C77 C76 C75 123.0(5) . . ?
C7 C8 C9 119.2(4) . . ?
C76 C77 C78 120.0(5) . . ?
C37 C38 C39 119.5(4) . . ?
C21 C20 C19 119.2(4) . . ?
C10 C11 C6 120.4(5) . . ?
C38 C37 C36 118.8(4) . . ?
C14 C15 C16 120.4(5) . . ?
C86 C81 C82 121.4(5) . . ?
C15 C14 C13 120.3(4) . . ?
C15 C16 C17 120.2(5) . . ?
C79 C78 C77 119.0(4) . . ?
C86 B1 C75 108.8(3) . . ?
C69 B1 C86 110.1(3) . . ?
C69 B1 C75 110.1(3) . . ?
C69 B1 C87 107.6(3) . . ?
C87 B1 C86 111.9(3) . . ?
C87 B1 C75 108.4(3) . . ?
C87 C92 C91 122.5(5) . . ?
C83 C82 C81 119.3(5) . . ?
C88 C89 C90 120.2(5) . . ?
C10 C9 C8 120.4(4) . . ?
C11 C10 C9 120.1(5) . . ?
C84 C83 C82 121.0(5) . . ?
C83 C84 C85 119.7(5) . . ?
C91 C90 C89 118.5(5) . . ?
C90 C91 C92 121.3(5) . . ?
C29 C30 C31 119.1(6) . . ?
C29 C34 C33 120.0(6) . . ?
C31 C32 C33 121.5(5) . . ?
C32 C31 C30 120.5(6) . . ?
C32 C33 C34 119.5(7) . . ?
C35 N3 Cu2 126.2(2) . . ?
C39 N3 Cu2 116.3(3) . . ?
C39 N3 C35 117.3(3) . . ?

loop_
_geom_bond_atom_site_label_1
_geom_bond_atom_site_label_2
_geom_bond_distance
_geom_bond_site_symmetry_2
_geom_bond_publ_flag
Cu1 Cu4 2.8734(7) . ?
Cu1 Cu3 2.9340(7) . ?
Cu1 Cu2 2.7194(7) . ?
Cu1 Cl1 2.4758(9) . ?
Cu1 P1 2.2268(9) . ?
Cu1 N4 2.063(3) . ?
Cu4 Cu3 2.6000(7) . ?
Cu4 Cu2 2.8932(7) . ?
Cu4 Cl2 2.4015(9) . ?
Cu4 P4 2.2102(9) . ?
Cu4 N2 2.074(3) . ?
Cu3 Cu2 2.8035(6) . ?
Cu3 Cl2 2.4355(9) . ?
Cu3 P3 2.2110(10) . ?
Cu3 N1 2.063(3) . ?
Cu2 Cl1 2.4204(9) . ?
Cu2 P2 2.2302(10) . ?
Cu2 N3 2.084(3) . ?
P4 C52 1.840(3) . ?
P4 C63 1.829(3) . ?
P4 C57 1.825(3) . ?
P3 C46 1.824(3) . ?
P3 C40 1.825(3) . ?
P3 C35 1.829(3) . ?
P1 C1 1.854(3) . ?
P1 C6 1.822(4) . ?
P1 C12 1.834(4) . ?
P2 C18 1.838(4) . ?
P2 C23 1.835(4) . ?
P2 C29 1.824(4) . ?
N4 C52 1.346(4) . ?
N4 C56 1.352(5) . ?
N2 C18 1.347(5) . ?
N2 C22 1.342(5) . ?
N1 C1 1.350(5) . ?
N1 C5 1.346(5) . ?
C52 C53 1.382(5) . ?
C63 C68 1.388(5) . ?
C63 C64 1.388(5) . ?
C46 C51 1.394(5) . ?
C46 C47 1.392(5) . ?
C28 C23 1.389(5) . ?
C28 C27 1.393(5) . ?
C18 C19 1.393(5) . ?
C57 C58 1.402(5) . ?
C57 C62 1.395(5) . ?
C51 C50 1.385(5) . ?
C58 C59 1.390(5) . ?
C1 C2 1.382(5) . ?
C23 C24 1.396(5) . ?
C56 C55 1.384(5) . ?
C53 C54 1.379(5) . ?
C68 C67 1.381(5) . ?
C62 C61 1.386(5) . ?
C47 C48 1.381(5) . ?
C40 C41 1.392(5) . ?
C40 C45 1.385(5) . ?
C6 C7 1.382(5) . ?
C6 C11 1.399(6) . ?
C55 C54 1.386(5) . ?
C41 C42 1.390(6) . ?
C35 C36 1.389(5) . ?
C35 N3 1.356(5) . ?
C27 C26 1.382(6) . ?
C5 C4 1.376(5) . ?
C74 C73 1.395(5) . ?
C74 C69 1.419(5) . ?
C50 C49 1.380(6) . ?
C67 C66 1.382(6) . ?
C86 C85 1.413(6) . ?
C86 C81 1.397(6) . ?
C86 B1 1.661(6) . ?
C22 C21 1.374(6) . ?
C12 C13 1.386(5) . ?
C12 C17 1.374(6) . ?
C2 C3 1.383(6) . ?
C70 C71 1.387(6) . ?
C70 C69 1.393(5) . ?
C66 C65 1.392(6) . ?
C71 C72 1.390(6) . ?
C45 C44 1.396(6) . ?
C26 C25 1.391(6) . ?
C19 C20 1.393(6) . ?
C29 C30 1.403(7) . ?
C29 C34 1.388(7) . ?
C3 C4 1.385(6) . ?
C49 C48 1.379(6) . ?
C43 C44 1.373(6) . ?
C43 C42 1.380(6) . ?
C73 C72 1.379(6) . ?
C69 B1 1.633(5) . ?
C59 C60 1.373(6) . ?
C80 C75 1.405(6) . ?
C80 C79 1.388(6) . ?
C75 C76 1.407(6) . ?
C75 B1 1.662(6) . ?
C61 C60 1.378(6) . ?
C24 C25 1.390(6) . ?
C64 C65 1.383(5) . ?
C36 C37 1.388(6) . ?
C39 C38 1.388(6) . ?
C39 N3 1.344(5) . ?
C7 C8 1.385(6) . ?
C87 C88 1.406(6) . ?
C87 B1 1.643(6) . ?
C87 C92 1.399(6) . ?
C13 C14 1.391(6) . ?
C21 C20 1.372(7) . ?
C88 C89 1.377(7) . ?
C85 C84 1.382(6) . ?
C17 C16 1.410(6) . ?
C79 C78 1.389(7) . ?
C76 C77 1.397(7) . ?
C8 C9 1.378(7) . ?
C77 C78 1.381(8) . ?
C38 C37 1.363(6) . ?
C11 C10 1.370(7) . ?
C15 C14 1.343(7) . ?
C15 C16 1.364(7) . ?
C81 C82 1.420(7) . ?
C92 C91 1.383(7) . ?
C82 C83 1.385(8) . ?
C89 C90 1.380(8) . ?
C9 C10 1.387(8) . ?
C83 C84 1.334(8) . ?
C90 C91 1.360(8) . ?
C30 C31 1.405(7) . ?
C34 C33 1.416(7) . ?
C32 C31 1.361(10) . ?
C32 C33 1.358(10) . ?

loop_
_smtbx_masks_void_nr
_smtbx_masks_void_average_x
_smtbx_masks_void_average_y
_smtbx_masks_void_average_z
_smtbx_masks_void_volume
_smtbx_masks_void_count_electrons
_smtbx_masks_void_content
1 0.046 0.230 0.064 395.1 110.6 ?
2 0.046 0.270 0.564 395.1 110.3 ?
3 -0.046 0.730 0.436 395.1 109.9 ?
4 -0.046 0.770 -0.064 395.1 109.7 ?
